data_2200255
loop_
_publ_author_name
'Marten G. Barker'
'Francesconi, M. Grazia '
'Claire Wilson'

_publ_section_title
;
 Barium oxide iodide
;
_journal_issue 6
_journal_name_full 'Acta Crystallographica Section E'
_journal_page_first i41
_journal_page_last i43
_journal_paper_doi 10.1107/S1600536801006614
_journal_volume 57
_journal_year 2001
_chemical_formula_iupac 'Ba4 O I6'
_chemical_formula_moiety 'Ba4 O I6'
_chemical_formula_structural 'Ba4 O I6'
_chemical_formula_sum 'Ba4 I6 O'
_chemical_formula_weight 1326.72
_chemical_name_common 'barium oxide iodide'
_chemical_name_systematic
;
?
;
_space_group_IT_number 186
_symmetry_cell_setting hexagonal
_symmetry_space_group_name_Hall 'P 6c -2c'
_symmetry_space_group_name_H-M 'P 63 m c'
_audit_creation_method SHELXL-97
_cell_angle_alpha 90
_cell_angle_beta 90
_cell_angle_gamma 120
_cell_formula_units_Z 2
_cell_length_a 10.838(4)
_cell_length_b 10.838(4)
_cell_length_c 8.410(3)
_cell_measurement_reflns_used 802
_cell_measurement_temperature 150(2)
_cell_measurement_theta_max 27.83
_cell_measurement_theta_min 4.34
_cell_volume 855.5(5)
_computing_cell_refinement 'SAINT (Bruker, 2000)'
_computing_data_collection 'SMART Bruker, 1998)'
_computing_data_reduction 'SAINT and SHELXL97 (Sheldrick, 1997)'
_computing_molecular_graphics 'ORTEP-3 (Farrugia, 1997)'
_computing_publication_material 'SHELXL97 and PLATON (Spek, 2001)'
_computing_structure_refinement 'SHELXL97 and WINGX (Farrugia, 1999)'
_computing_structure_solution 'SIR97 (Altomare et al., 1999)'
_diffrn_ambient_temperature 150(2)
_diffrn_measured_fraction_theta_full .957
_diffrn_measured_fraction_theta_max .957
_diffrn_measurement_device_type 'Bruker SMART1000 CCD area-detector'
_diffrn_measurement_method \w
_diffrn_radiation_monochromator graphite
_diffrn_radiation_source 'fine-focus sealed tube'
_diffrn_radiation_type MoK\a
_diffrn_radiation_wavelength .71069
_diffrn_reflns_av_R_equivalents .0403
_diffrn_reflns_av_sigmaI/netI .0269
_diffrn_reflns_limit_h_max 12
_diffrn_reflns_limit_h_min -14
_diffrn_reflns_limit_k_max 14
_diffrn_reflns_limit_k_min -14
_diffrn_reflns_limit_l_max 11
_diffrn_reflns_limit_l_min -11
_diffrn_reflns_number 4900
_diffrn_reflns_theta_full 28.81
_diffrn_reflns_theta_max 28.81
_diffrn_reflns_theta_min 2.17
_diffrn_standards_decay_% 0
_exptl_absorpt_coefficient_mu 19.874
_exptl_absorpt_correction_T_max .137
_exptl_absorpt_correction_T_min .077
_exptl_absorpt_correction_type multi-scan
_exptl_absorpt_process_details '(SADABS; Bruker, 1996)'
_exptl_crystal_colour colourless
_exptl_crystal_density_diffrn 5.150
_exptl_crystal_density_method 'not measured'
_exptl_crystal_description block
_exptl_crystal_F_000 1100
_exptl_crystal_size_max .18
_exptl_crystal_size_mid .12
_exptl_crystal_size_min .10
_refine_diff_density_max .824
_refine_diff_density_min -1.197
_refine_ls_abs_structure_details 'Flack (1983)'
_refine_ls_abs_structure_Flack -.06(10)
_refine_ls_extinction_method none
_refine_ls_goodness_of_fit_ref 1.086
_refine_ls_matrix_type full
_refine_ls_number_parameters 25
_refine_ls_number_reflns 782
_refine_ls_number_restraints 1
_refine_ls_restrained_S_all 1.085
_refine_ls_R_factor_all .0245
_refine_ls_R_factor_gt .0223
_refine_ls_shift/su_max .001
_refine_ls_shift/su_mean .000
_refine_ls_structure_factor_coef Fsqd
_refine_ls_weighting_details 'calc w = 1/[\s^2^(Fo^2^)+(0.0263P)^2^] where P = (Fo^2^+2Fc^2^)/3'
_refine_ls_weighting_scheme calc
_refine_ls_wR_factor_ref .0506
_reflns_number_gt 732
_reflns_number_total 842
_reflns_threshold_expression I>2\s(I)
_cod_data_source_file br6008.cif
_cod_data_source_block I
_cod_original_cell_volume 855.5(9)
_cod_database_code 2200255
_cod_database_fobs_code 2200255

loop_
_symmetry_equiv_pos_as_xyz
'x, y, z'
'-x, -y, z+1/2'
'-y, x-y, z'
'-x+y, -x, z'
'x-y, x, z+1/2'
'y, -x+y, z+1/2'
'-x+y, y, z'
'x, x-y, z'
'-y, -x, z'
'y, x, z+1/2'
'-x, -x+y, z+1/2'
'x-y, -y, z+1/2'

loop_
_atom_site_label
_atom_site_fract_x
_atom_site_fract_y
_atom_site_fract_z
_atom_site_U_iso_or_equiv
_atom_site_adp_type
_atom_site_calc_flag
_atom_site_refinement_flags
_atom_site_occupancy
_atom_site_disorder_assembly
_atom_site_disorder_group
_atom_site_type_symbol
Ba1 .3333 .6667 .02342(13) .0133(2) Uani d S 1 . . Ba
Ba2 .20359(3) .40719(6) .62927(8) .01196(14) Uani d S 1 . . Ba
I1 .53228(3) .46772(3) .82627(8) .01280(15) Uani d S 1 . . I
I2 .13667(3) .27334(6) .01355(8) .01651(16) Uani d S 1 . . I
O .3333 .6667 .7212(15) .010(2) Uani d S 1 . . O

loop_
_atom_site_aniso_label
_atom_site_aniso_U_11
_atom_site_aniso_U_22
_atom_site_aniso_U_33
_atom_site_aniso_U_12
_atom_site_aniso_U_13
_atom_site_aniso_U_23
Ba1 .0142(3) .0142(3) .0113(5) .00711(15) .000 .000
Ba2 .0109(2) .0100(3) .0147(3) .00499(14) -.00039(13) -.0008(3)
I1 .0127(2) .0127(2) .0130(3) .0064(3) -.00047(14) .00047(14)
I2 .0126(2) .0184(3) .0204(3) .00919(17) .00145(15) .0029(3)
O .008(3) .008(3) .013(6) .0041(16) .000 .000

loop_
_atom_type_symbol
_atom_type_description
_atom_type_scat_dispersion_real
_atom_type_scat_dispersion_imag
_atom_type_scat_source
O O .0106 .0060 'International Tables Vol C Tables 4.2.6.8 and 6.1.1.4'
I I -.4742 1.8119 'International Tables Vol C Tables 4.2.6.8 and 6.1.1.4'
Ba Ba -.3244 2.2819 'International Tables Vol C Tables 4.2.6.8 and 6.1.1.4'

loop_
_geom_angle_atom_site_label_1
_geom_angle_atom_site_label_2
_geom_angle_atom_site_label_3
_geom_angle_site_symmetry_1
_geom_angle_site_symmetry_3
_geom_angle
O Ba1 I1 1_554 6_564 135.27(3)
O Ba1 I1 1_554 5_554 135.27(3)
I1 Ba1 I1 6_564 5_554 75.10(4)
O Ba1 I1 1_554 2_664 135.27(3)
I1 Ba1 I1 6_564 2_664 75.10(4)
I1 Ba1 I1 5_554 2_664 75.10(4)
O Ba1 I2 1_554 4_565 88.71(2)
I1 Ba1 I2 6_564 4_565 70.379(15)
I1 Ba1 I2 5_554 4_565 70.379(16)
I1 Ba1 I2 2_664 4_565 136.01(4)
O Ba1 I2 1_554 3_665 88.71(2)
I1 Ba1 I2 6_564 3_665 70.379(16)
I1 Ba1 I2 5_554 3_665 136.01(4)
I1 Ba1 I2 2_664 3_665 70.379(16)
I2 Ba1 I2 4_565 3_665 119.950(2)
O Ba1 I2 1_554 . 88.71(2)
I1 Ba1 I2 6_564 . 136.01(4)
I1 Ba1 I2 5_554 . 70.379(16)
I1 Ba1 I2 2_664 . 70.379(16)
I2 Ba1 I2 4_565 . 119.950(2)
I2 Ba1 I2 3_665 . 119.950(2)
O Ba1 Ba2 1_554 4_564 36.31(2)
I1 Ba1 Ba2 6_564 4_564 111.36(4)
I1 Ba1 Ba2 5_554 4_564 111.36(4)
I1 Ba1 Ba2 2_664 4_564 171.58(2)
I2 Ba1 Ba2 4_565 4_564 52.41(3)
I2 Ba1 Ba2 3_665 4_564 106.13(2)
I2 Ba1 Ba2 . 4_564 106.13(2)
O Ba1 Ba2 1_554 1_554 36.31(2)
I1 Ba1 Ba2 6_564 1_554 171.58(2)
I1 Ba1 Ba2 5_554 1_554 111.36(4)
I1 Ba1 Ba2 2_664 1_554 111.36(4)
I2 Ba1 Ba2 4_565 1_554 106.13(2)
I2 Ba1 Ba2 3_665 1_554 106.13(2)
I2 Ba1 Ba2 . 1_554 52.41(3)
Ba2 Ba1 Ba2 4_564 1_554 61.70(4)
O Ba1 Ba2 1_554 3_664 36.31(2)
I1 Ba1 Ba2 6_564 3_664 111.36(4)
I1 Ba1 Ba2 5_554 3_664 171.58(2)
I1 Ba1 Ba2 2_664 3_664 111.36(4)
I2 Ba1 Ba2 4_565 3_664 106.13(2)
I2 Ba1 Ba2 3_665 3_664 52.41(3)
I2 Ba1 Ba2 . 3_664 106.13(2)
Ba2 Ba1 Ba2 4_564 3_664 61.70(4)
Ba2 Ba1 Ba2 1_554 3_664 61.70(4)
O Ba2 I2 . 1_556 93.6(3)
O Ba2 I2 . 6 140.63(2)
I2 Ba2 I2 1_556 6 89.79(3)
O Ba2 I2 . 5 140.63(2)
I2 Ba2 I2 1_556 5 89.79(3)
I2 Ba2 I2 6 5 78.50(2)
O Ba2 I1 . 5_554 84.4(2)
I2 Ba2 I1 1_556 5_554 141.96(2)
I2 Ba2 I1 6 5_554 115.40(4)
I2 Ba2 I1 5 5_554 69.600(17)
O Ba2 I1 . 2_664 84.4(2)
I2 Ba2 I1 1_556 2_664 141.96(2)
I2 Ba2 I1 6 2_664 69.600(17)
I2 Ba2 I1 5 2_664 115.40(4)
I1 Ba2 I1 5_554 2_664 75.81(4)
O Ba2 I1 . 4_565 73.53(11)
I2 Ba2 I1 1_556 4_565 68.66(2)
I2 Ba2 I1 6 4_565 142.459(19)
I2 Ba2 I1 5 4_565 71.35(2)
I1 Ba2 I1 5_554 4_565 74.43(4)
I1 Ba2 I1 2_664 4_565 144.294(19)
O Ba2 I1 . . 73.53(11)
I2 Ba2 I1 1_556 . 68.66(2)
I2 Ba2 I1 6 . 71.35(2)
I2 Ba2 I1 5 . 142.459(19)
I1 Ba2 I1 5_554 . 144.29(2)
I1 Ba2 I1 2_664 . 74.43(4)
I1 Ba2 I1 4_565 . 123.13(4)
O Ba2 Ba1 . 1_556 36.1(3)
I2 Ba2 Ba1 1_556 1_556 57.55(4)
I2 Ba2 Ba1 6 1_556 130.653(17)
I2 Ba2 Ba1 5 1_556 130.653(17)
I1 Ba2 Ba1 5_554 1_556 112.46(4)
I1 Ba2 Ba1 2_664 1_556 112.46(4)
I1 Ba2 Ba1 4_565 1_556 62.97(2)
I1 Ba2 Ba1 . 1_556 62.97(2)
O Ba2 Ba2 . 3_665 34.36(12)
I2 Ba2 Ba2 1_556 3_665 108.287(17)
I2 Ba2 Ba2 6 3_665 108.049(12)
I2 Ba2 Ba2 5 3_665 160.488(17)
I1 Ba2 Ba2 5_554 3_665 91.216(11)
I1 Ba2 Ba2 2_664 3_665 53.62(2)
I1 Ba2 Ba2 4_565 3_665 107.812(11)
I1 Ba2 Ba2 . 3_665 55.009(12)
Ba1 Ba2 Ba2 1_556 3_665 59.152(19)
O Ba2 Ba2 . 4_565 34.36(12)
I2 Ba2 Ba2 1_556 4_565 108.287(17)
I2 Ba2 Ba2 6 4_565 160.488(17)
I2 Ba2 Ba2 5 4_565 108.049(12)
I1 Ba2 Ba2 5_554 4_565 53.62(2)
I1 Ba2 Ba2 2_664 4_565 91.216(11)
I1 Ba2 Ba2 4_565 4_565 55.009(12)
I1 Ba2 Ba2 . 4_565 107.812(11)
Ba1 Ba2 Ba2 1_556 4_565 59.152(19)
Ba2 Ba2 Ba2 3_665 4_565 60.0
Ba2 I1 Ba2 6 2_665 72.76(4)
Ba2 I1 Ba1 6 2_665 104.53(4)
Ba2 I1 Ba1 2_665 2_665 104.53(4)
Ba2 I1 Ba2 6 3_665 156.07(2)
Ba2 I1 Ba2 2_665 3_665 103.52(3)
Ba1 I1 Ba2 2_665 3_665 99.29(4)
Ba2 I1 Ba2 6 . 103.52(3)
Ba2 I1 Ba2 2_665 . 156.07(2)
Ba1 I1 Ba2 2_665 . 99.29(4)
Ba2 I1 Ba2 3_665 . 69.98(2)
Ba2 I2 Ba2 1_554 5_554 109.018(17)
Ba2 I2 Ba2 1_554 6_554 109.018(17)
Ba2 I2 Ba2 5_554 6_554 140.98(3)
Ba2 I2 Ba1 1_554 . 70.05(3)
Ba2 I2 Ba1 5_554 . 100.378(13)
Ba2 I2 Ba1 6_554 . 100.378(13)
Ba1 O Ba2 1_556 4_565 107.6(3)
Ba1 O Ba2 1_556 . 107.6(3)
Ba2 O Ba2 4_565 . 111.3(2)
Ba1 O Ba2 1_556 3_665 107.6(3)
Ba2 O Ba2 4_565 3_665 111.3(2)
Ba2 O Ba2 . 3_665 111.3(2)

loop_
_geom_bond_atom_site_label_1
_geom_bond_atom_site_label_2
_geom_bond_site_symmetry_2
_geom_bond_distance
_geom_bond_publ_flag
Ba1 O 1_554 2.542(12) y
Ba1 I1 6_564 3.5848(17) y
Ba1 I1 5_554 3.5848(17) ?
Ba1 I1 2_664 3.5848(17) ?
Ba1 I2 4_565 3.6927(18) ?
Ba1 I2 3_665 3.6927(18) ?
Ba1 I2 . 3.6927(18) y
Ba1 Ba2 4_564 4.113(2) ?
Ba1 Ba2 1_554 4.113(2) ?
Ba1 Ba2 3_664 4.113(2) ?
Ba2 O . 2.555(4) y
Ba2 I2 1_556 3.467(2) y
Ba2 I2 6 3.5115(16) y
Ba2 I2 5 3.5115(16) ?
Ba2 I1 5_554 3.5560(15) ?
Ba2 I1 2_664 3.5560(15) y
Ba2 I1 4_565 3.6781(15) ?
Ba2 I1 . 3.6781(15) y
Ba2 Ba1 1_556 4.113(2) ?
Ba2 Ba2 3_665 4.218(2) ?
Ba2 Ba2 4_565 4.218(2) ?
I1 Ba2 6 3.5560(15) ?
I1 Ba2 2_665 3.5560(15) ?
I1 Ba1 2_665 3.5848(17) ?
I1 Ba2 3_665 3.6781(15) ?
I2 Ba2 1_554 3.467(2) ?
I2 Ba2 5_554 3.5115(16) ?
I2 Ba2 6_554 3.5115(16) ?
O Ba1 1_556 2.542(12) y
O Ba2 4_565 2.555(4) ?
O Ba2 3_665 2.555(4) ?
